data_1555810
loop_
_publ_author_name
'Yabuuchi, Yuto'
'Kuzuguchi, Takeo'
'Yoshimura, Tomoyuki'
'Matsuo, Jun-Ichi'

_publ_section_title
;
 Synthesis of \a-Halo-\g-hydroxyenamides by Titanium Tetrahalide Mediated
 Addition of Aldehydes or Ketones to Ynamides.
;
_journal_issue 19
_journal_name_full 'Organic letters'
_journal_page_first 4951
_journal_page_last 4953
_journal_paper_doi 10.1021/acs.orglett.6b02526
_journal_volume 18
_journal_year 2016
_chemical_formula_moiety 'C17 H18 Cl N O2 S'
_chemical_formula_sum 'C17 H18 Cl N O2 S'
_chemical_formula_weight 335.85
_space_group_IT_number 15
_space_group_name_Hall '-C 2yc'
_space_group_name_H-M_alt 'C 1 2/c 1'
_symmetry_cell_setting monoclinic
_symmetry_Int_Tables_number 15
_symmetry_space_group_name_Hall '-C 2yc'
_symmetry_space_group_name_H-M 'C 1 2/c 1'
_atom_sites_solution_hydrogens geom
_atom_sites_solution_primary direct
_atom_sites_solution_secondary difmap
_cell_angle_alpha 90.0000
_cell_angle_beta 100.9745(18)
_cell_angle_gamma 90.0000
_cell_formula_units_Z 8
_cell_length_a 30.1678(18)
_cell_length_b 8.0311(7)
_cell_length_c 14.2794(10)
_cell_measurement_reflns_used 10052
_cell_measurement_temperature 296
_cell_measurement_theta_max 27.45
_cell_measurement_theta_min 3.06
_cell_volume 3396.4(4)
_computing_cell_refinement 'RAPID AUTO'
_computing_data_collection 'RAPID AUTO (Rigaku, ????)'
_computing_data_reduction 'RAPID AUTO'
_computing_molecular_graphics 'CrystalStructure 4.0'
_computing_publication_material 'CrystalStructure 4.0 (Rigaku, 2010)'
_computing_structure_refinement 'SHELXL97 (Sheldrick, 2008)'
_computing_structure_solution 'SHELXS97 (Sheldrick, 2008)'
_diffrn_ambient_temperature 296
_diffrn_detector_area_resol_mean 10.000
_diffrn_measured_fraction_theta_full 0.993
_diffrn_measured_fraction_theta_max 0.993
_diffrn_measurement_device_type 'Rigaku R-AXIS RAPID'
_diffrn_measurement_method \w
_diffrn_radiation_type 'Mo K\a'
_diffrn_radiation_wavelength 0.71075
_diffrn_reflns_av_R_equivalents 0.0345
_diffrn_reflns_limit_h_max 38
_diffrn_reflns_limit_h_min -38
_diffrn_reflns_limit_k_max 10
_diffrn_reflns_limit_k_min -10
_diffrn_reflns_limit_l_max 16
_diffrn_reflns_limit_l_min -18
_diffrn_reflns_number 15802
_diffrn_reflns_theta_full 27.46
_diffrn_reflns_theta_max 27.46
_diffrn_standards_number 0
_exptl_absorpt_coefficient_mu 0.353
_exptl_absorpt_correction_T_max 0.868
_exptl_absorpt_correction_T_min 0.581
_exptl_absorpt_correction_type multi-scan
_exptl_absorpt_process_details 'ABSCOR (Rigaku, 1995)'
_exptl_crystal_colour colorless
_exptl_crystal_density_diffrn 1.314
_exptl_crystal_density_method 'not measured'
_exptl_crystal_description block
_exptl_crystal_F_000 1408.00
_exptl_crystal_size_max 0.400
_exptl_crystal_size_mid 0.400
_exptl_crystal_size_min 0.400
_refine_diff_density_max 0.290
_refine_diff_density_min -0.180
_refine_ls_extinction_method none
_refine_ls_goodness_of_fit_ref 1.082
_refine_ls_hydrogen_treatment constr
_refine_ls_number_parameters 199
_refine_ls_number_reflns 3872
_refine_ls_number_restraints 0
_refine_ls_R_factor_gt 0.0430
_refine_ls_shift/su_max 0.000
_refine_ls_structure_factor_coef Fsqd
_refine_ls_weighting_details 'w = 1/[\s^2^(Fo^2^)+(0.0697P)^2^+0.1494P] where P=(Fo^2^+2Fc^2^)/3'
_refine_ls_weighting_scheme calc
_refine_ls_wR_factor_ref 0.1313
_reflns_number_gt 2585
_reflns_number_total 3872
_reflns_threshold_expression F^2^>2.0\s(F^2^)
_cod_data_source_file ol6b02526_si_001.cif
_cod_data_source_block yabuuchi50
_cod_database_code 1555810

loop_
_symmetry_equiv_pos_site_id
_symmetry_equiv_pos_as_xyz
1 +X,+Y,+Z
2 -X,+Y,1/2-Z
3 -X,-Y,-Z
4 +X,-Y,1/2+Z
5 1/2+X,1/2+Y,+Z
6 1/2-X,1/2+Y,1/2-Z
7 1/2-X,1/2-Y,-Z
8 1/2+X,1/2-Y,1/2+Z

loop_
_atom_site_label
_atom_site_type_symbol
_atom_site_fract_x
_atom_site_fract_y
_atom_site_fract_z
_atom_site_U_iso_or_equiv
_atom_site_adp_type
_atom_site_occupancy
_atom_site_symmetry_multiplicity
_atom_site_calc_flag
_atom_site_refinement_flags
Cl3 Cl 0.11695(2) 0.62224(8) 0.43441(4) 0.0798(3) Uani 1.0 8 d .
S2 S 0.101059(16) 0.23817(7) 0.29446(3) 0.05556(18) Uani 1.0 8 d .
O1 O 0.12310(5) 0.0865(2) 0.27830(12) 0.0767(5) Uani 1.0 8 d .
O4 O 0.07103(5) 0.3161(3) 0.21852(10) 0.0772(5) Uani 1.0 8 d .
N5 N 0.14240(5) 0.3729(2) 0.33094(10) 0.0490(4) Uani 1.0 8 d .
C6 C 0.17985(6) 0.3171(3) 0.40681(15) 0.0606(6) Uani 1.0 8 d .
C7 C 0.22307(6) 0.4063(3) 0.39965(15) 0.0540(5) Uani 1.0 8 d .
C8 C 0.24199(7) 0.3907(4) 0.32014(18) 0.0720(7) Uani 1.0 8 d .
C9 C 0.28242(8) 0.4731(4) 0.3159(3) 0.0867(8) Uani 1.0 8 d .
C10 C 0.30299(8) 0.5689(4) 0.3901(3) 0.0882(9) Uani 1.0 8 d .
C11 C 0.28465(8) 0.5823(4) 0.4688(3) 0.0846(8) Uani 1.0 8 d .
C12 C 0.24454(7) 0.5020(3) 0.47458(17) 0.0674(6) Uani 1.0 8 d .
C13 C 0.09105(6) 0.0949(3) 0.46149(15) 0.0574(5) Uani 1.0 8 d .
C14 C 0.07359(6) 0.2066(3) 0.39045(13) 0.0488(5) Uani 1.0 8 d .
C15 C 0.03535(6) 0.2971(3) 0.39652(16) 0.0623(6) Uani 1.0 8 d .
C16 C 0.01593(7) 0.2773(3) 0.47565(18) 0.0694(6) Uani 1.0 8 d .
C17 C 0.03367(7) 0.1720(4) 0.54919(15) 0.0639(6) Uani 1.0 8 d .
C18 C 0.01332(9) 0.1588(5) 0.63674(19) 0.0949(9) Uani 1.0 8 d .
C19 C 0.07113(7) 0.0784(3) 0.53980(16) 0.0665(6) Uani 1.0 8 d .
C20 C 0.13130(6) 0.5434(3) 0.32929(14) 0.0539(5) Uani 1.0 8 d .
C21 C 0.13206(8) 0.6440(3) 0.25704(17) 0.0710(6) Uani 1.0 8 d .
C22 C 0.14356(10) 0.5915(4) 0.16502(18) 0.0930(9) Uani 1.0 8 d .
H9 H 0.2953 0.4623 0.2620 0.1040 Uiso 1.0 8 calc R
H6A H 0.1841 0.1981 0.4012 0.0727 Uiso 1.0 8 calc R
H6B H 0.1723 0.3389 0.4687 0.0727 Uiso 1.0 8 calc R
H8 H 0.2280 0.3256 0.2692 0.0864 Uiso 1.0 8 calc R
H10 H 0.3296 0.6250 0.3866 0.1058 Uiso 1.0 8 calc R
H11 H 0.2991 0.6462 0.5200 0.1015 Uiso 1.0 8 calc R
H12 H 0.2322 0.5129 0.5292 0.0808 Uiso 1.0 8 calc R
H13 H 0.1162 0.0310 0.4563 0.0688 Uiso 1.0 8 calc R
H15 H 0.0229 0.3701 0.3481 0.0748 Uiso 1.0 8 calc R
H16 H -0.0101 0.3371 0.4794 0.0833 Uiso 1.0 8 calc R
H18A H 0.0280 0.2358 0.6840 0.1138 Uiso 1.0 8 calc R
H18B H 0.0172 0.0475 0.6615 0.1138 Uiso 1.0 8 calc R
H18C H -0.0183 0.1846 0.6208 0.1138 Uiso 1.0 8 calc R
H19 H 0.0830 0.0030 0.5874 0.0798 Uiso 1.0 8 calc R
H21 H 0.1249 0.7554 0.2641 0.0852 Uiso 1.0 8 calc R
H22A H 0.1485 0.4734 0.1657 0.1115 Uiso 1.0 8 calc R
H22B H 0.1705 0.6477 0.1559 0.1115 Uiso 1.0 8 calc R
H22C H 0.1192 0.6195 0.1138 0.1115 Uiso 1.0 8 calc R

loop_
_atom_site_aniso_label
_atom_site_aniso_U_11
_atom_site_aniso_U_22
_atom_site_aniso_U_33
_atom_site_aniso_U_12
_atom_site_aniso_U_13
_atom_site_aniso_U_23
Cl3 0.0860(4) 0.0794(5) 0.0775(4) -0.0103(3) 0.0244(3) -0.0210(3)
S2 0.0534(3) 0.0636(4) 0.0506(3) -0.0135(3) 0.0123(2) -0.0069(3)
O1 0.0868(11) 0.0633(10) 0.0902(12) -0.0126(8) 0.0425(9) -0.0243(8)
O4 0.0648(9) 0.1105(13) 0.0498(8) -0.0203(9) -0.0050(7) 0.0075(8)
N5 0.0424(8) 0.0515(10) 0.0520(9) -0.0067(7) 0.0063(7) 0.0043(7)
C6 0.0482(11) 0.0662(14) 0.0647(13) -0.0046(10) 0.0043(9) 0.0171(11)
C7 0.0408(10) 0.0497(12) 0.0692(13) 0.0015(9) 0.0047(9) 0.0111(10)
C8 0.0617(13) 0.0758(16) 0.0809(16) -0.0020(12) 0.0192(12) 0.0014(12)
C9 0.0627(14) 0.095(2) 0.109(2) 0.0088(14) 0.0349(15) 0.0253(17)
C10 0.0450(12) 0.0780(19) 0.137(3) -0.0046(12) 0.0066(15) 0.0313(18)
C11 0.0535(13) 0.0687(17) 0.121(3) -0.0063(12) -0.0105(14) 0.0027(15)
C12 0.0508(12) 0.0693(15) 0.0784(15) 0.0021(10) 0.0033(10) 0.0027(12)
C13 0.0473(10) 0.0602(13) 0.0662(13) 0.0031(9) 0.0149(9) 0.0053(10)
C14 0.0413(9) 0.0524(11) 0.0535(11) -0.0092(8) 0.0107(8) -0.0039(9)
C15 0.0466(10) 0.0660(14) 0.0741(14) 0.0017(10) 0.0110(10) 0.0095(11)
C16 0.0508(11) 0.0738(16) 0.0889(16) 0.0008(11) 0.0268(11) -0.0052(13)
C17 0.0533(11) 0.0802(16) 0.0612(13) -0.0154(11) 0.0180(10) -0.0072(11)
C18 0.0848(17) 0.134(3) 0.0746(16) -0.0240(17) 0.0384(14) -0.0088(17)
C19 0.0582(12) 0.0766(16) 0.0650(13) -0.0022(11) 0.0122(10) 0.0149(11)
C20 0.0470(10) 0.0586(13) 0.0548(11) -0.0033(9) 0.0062(8) 0.0011(9)
C21 0.0797(15) 0.0588(14) 0.0722(15) 0.0056(12) 0.0088(11) 0.0105(11)
C22 0.123(3) 0.091(2) 0.0671(16) 0.0015(17) 0.0241(15) 0.0227(14)

loop_
_atom_type_symbol
_atom_type_description
_atom_type_scat_dispersion_real
_atom_type_scat_dispersion_imag
_atom_type_scat_source
C C 0.0033 0.0016
;
International Tables for Crystallography
(1992, Vol. C, Tables 4.2.6.8 and 6.1.1.4)
;
H H 0.0000 0.0000
;
International Tables for Crystallography
(1992, Vol. C, Table 6.1.1.4)
;
O O 0.0106 0.0060
;
International Tables for Crystallography
(1992, Vol. C, Tables 4.2.6.8 and 6.1.1.4)
;
N N 0.0061 0.0033
;
International Tables for Crystallography
(1992, Vol. C, Tables 4.2.6.8 and 6.1.1.4)
;
S S 0.1246 0.1234
;
International Tables for Crystallography
(1992, Vol. C, Tables 4.2.6.8 and 6.1.1.4)
;
Cl Cl 0.1484 0.1585
;
International Tables for Crystallography
(1992, Vol. C, Tables 4.2.6.8 and 6.1.1.4)
;

loop_
_geom_angle_atom_site_label_1
_geom_angle_atom_site_label_2
_geom_angle_atom_site_label_3
_geom_angle
_geom_angle_publ_flag
O1 S2 O4 120.14(10) yes
O1 S2 N5 105.20(9) yes
O1 S2 C14 107.92(10) yes
O4 S2 N5 106.53(10) yes
O4 S2 C14 109.50(9) yes
N5 S2 C14 106.76(9) yes
S2 N5 C6 117.15(14) yes
S2 N5 C20 117.83(12) yes
C6 N5 C20 116.95(16) yes
N5 C6 C7 110.88(18) yes
C6 C7 C8 120.99(19) yes
C6 C7 C12 119.9(2) yes
C8 C7 C12 119.1(2) yes
C7 C8 C9 119.8(3) yes
C8 C9 C10 120.4(3) yes
C9 C10 C11 119.7(3) yes
C10 C11 C12 120.9(3) yes
C7 C12 C11 120.1(3) yes
C14 C13 C19 119.72(19) yes
S2 C14 C13 119.87(15) yes
S2 C14 C15 119.94(16) yes
C13 C14 C15 120.2(2) yes
C14 C15 C16 118.8(2) yes
C15 C16 C17 122.2(2) yes
C16 C17 C18 121.3(3) yes
C16 C17 C19 117.8(3) yes
C18 C17 C19 120.9(3) yes
C13 C19 C17 121.2(2) yes
Cl3 C20 N5 115.62(15) yes
Cl3 C20 C21 119.52(18) yes
N5 C20 C21 124.8(2) yes
C20 C21 C22 124.3(3) yes
N5 C6 H6A 109.465 no
N5 C6 H6B 109.468 no
C7 C6 H6A 109.468 no
C7 C6 H6B 109.460 no
H6A C6 H6B 108.053 no
C7 C8 H8 120.101 no
C9 C8 H8 120.103 no
C8 C9 H9 119.809 no
C10 C9 H9 119.805 no
C9 C10 H10 120.138 no
C11 C10 H10 120.120 no
C10 C11 H11 119.556 no
C12 C11 H11 119.576 no
C7 C12 H12 119.970 no
C11 C12 H12 119.970 no
C14 C13 H13 120.135 no
C19 C13 H13 120.147 no
C14 C15 H15 120.585 no
C16 C15 H15 120.606 no
C15 C16 H16 118.889 no
C17 C16 H16 118.895 no
C17 C18 H18A 109.462 no
C17 C18 H18B 109.475 no
C17 C18 H18C 109.479 no
H18A C18 H18B 109.460 no
H18A C18 H18C 109.478 no
H18B C18 H18C 109.473 no
C13 C19 H19 119.393 no
C17 C19 H19 119.376 no
C20 C21 H21 117.878 no
C22 C21 H21 117.857 no
C21 C22 H22A 109.470 no
C21 C22 H22B 109.476 no
C21 C22 H22C 109.469 no
H22A C22 H22B 109.469 no
H22A C22 H22C 109.476 no
H22B C22 H22C 109.467 no

loop_
_geom_bond_atom_site_label_1
_geom_bond_atom_site_label_2
_geom_bond_distance
_geom_bond_publ_flag
Cl3 C20 1.758(3) yes
S2 O1 1.4275(18) yes
S2 O4 1.4193(16) yes
S2 N5 1.6586(16) yes
S2 C14 1.750(2) yes
N5 C6 1.478(3) yes
N5 C20 1.408(3) yes
C6 C7 1.508(3) yes
C7 C8 1.370(4) yes
C7 C12 1.375(3) yes
C8 C9 1.399(4) yes
C9 C10 1.360(5) yes
C10 C11 1.348(5) yes
C11 C12 1.387(4) yes
C13 C14 1.381(3) yes
C13 C19 1.373(4) yes
C14 C15 1.380(3) yes
C15 C16 1.377(4) yes
C16 C17 1.375(4) yes
C17 C18 1.498(4) yes
C17 C19 1.385(4) yes
C20 C21 1.314(4) yes
C21 C22 1.483(4) yes
C6 H6A 0.970 no
C6 H6B 0.970 no
C8 H8 0.930 no
C9 H9 0.930 no
C10 H10 0.930 no
C11 H11 0.930 no
C12 H12 0.930 no
C13 H13 0.930 no
C15 H15 0.930 no
C16 H16 0.930 no
C18 H18A 0.960 no
C18 H18B 0.960 no
C18 H18C 0.960 no
C19 H19 0.930 no
C21 H21 0.930 no
C22 H22A 0.960 no
C22 H22B 0.960 no
C22 H22C 0.960 no

loop_
_geom_contact_atom_site_label_1
_geom_contact_atom_site_label_2
_geom_contact_distance
_geom_contact_publ_flag
_geom_contact_site_symmetry_2
Cl3 C6 3.170(3) no .
Cl3 C14 3.596(2) no .
Cl3 C15 3.559(3) no .
S2 C21 3.460(3) no .
O1 C6 2.921(3) no .
O1 C13 2.957(3) no .
O4 C15 2.947(3) no .
O4 C20 2.836(3) no .
O4 C21 3.200(3) no .
O4 C22 3.302(4) no .
N5 C8 3.041(3) no .
N5 C12 3.517(3) no .
N5 C13 3.459(3) no .
N5 C15 3.582(3) no .
N5 C22 2.954(4) no .
C6 C13 3.431(3) no .
C6 C14 3.291(3) no .
C6 C21 3.517(4) no .
C7 C10 2.768(4) no .
C7 C20 2.971(3) no .
C8 C11 2.737(4) no .
C8 C20 3.583(3) no .
C9 C12 2.735(4) no .
C13 C16 2.738(3) no .
C14 C17 2.776(3) no .
C14 C20 3.419(3) no .
C15 C19 2.756(4) no .
O1 C9 3.496(4) no 6_545
O1 C10 3.580(4) no 6_545
O1 C21 3.581(3) no 1_545
O4 C15 3.319(3) no 2_555
O4 C16 3.449(3) no 2_555
C9 O1 3.496(4) no 6_555
C10 O1 3.580(4) no 6_555
C11 C12 3.584(4) no 7_566
C12 C11 3.584(4) no 7_566
C15 O4 3.319(3) no 2_555
C16 O4 3.449(3) no 2_555
C17 C17 3.556(4) no 3_556
C18 C18 3.478(4) no 2_556
C21 O1 3.581(3) no 1_565
Cl3 H6B 2.8095 no .
Cl3 H12 3.5905 no .
Cl3 H15 3.5121 no .
Cl3 H21 2.7091 no .
S2 H6A 2.6924 no .
S2 H6B 3.0699 no .
S2 H13 2.8131 no .
S2 H15 2.8200 no .
S2 H22A 3.1614 no .
O1 H6A 2.4577 no .
O1 H6B 3.4878 no .
O1 H13 2.6272 no .
O4 H15 2.5957 no .
O4 H22A 2.8794 no .
O4 H22C 3.3325 no .
N5 H8 2.9085 no .
N5 H13 3.4507 no .
N5 H21 3.2296 no .
N5 H22A 2.5328 no .
N5 H22B 3.5556 no .
C6 H8 2.6581 no .
C6 H12 2.6389 no .
C6 H13 3.1595 no .
C7 H9 3.2322 no .
C7 H11 3.2286 no .
C8 H6A 2.7488 no .
C8 H6B 3.2857 no .
C8 H10 3.2359 no .
C8 H12 3.2085 no .
C8 H22A 3.3009 no .
C8 H22B 3.5334 no .
C9 H11 3.1812 no .
C10 H8 3.2302 no .
C10 H12 3.2130 no .
C11 H9 3.1809 no .
C12 H6A 3.1069 no .
C12 H6B 2.5311 no .
C12 H8 3.2099 no .
C12 H10 3.2194 no .
C13 H6A 3.1976 no .
C13 H6B 3.1238 no .
C13 H15 3.2354 no .
C14 H6A 3.3084 no .
C14 H6B 3.1579 no .
C14 H16 3.2099 no .
C14 H19 3.2189 no .
C15 H13 3.2325 no .
C16 H18A 2.9470 no .
C16 H18B 3.2268 no .
C16 H18C 2.5944 no .
C16 H19 3.2038 no .
C17 H13 3.2398 no .
C17 H15 3.2453 no .
C18 H16 2.6439 no .
C18 H19 2.6541 no .
C19 H16 3.2024 no .
C19 H18A 2.9237 no .
C19 H18B 2.6094 no .
C19 H18C 3.2451 no .
C20 H6A 3.2649 no .
C20 H6B 2.6928 no .
C20 H22A 2.5496 no .
C20 H22B 3.0570 no .
C20 H22C 3.0893 no .
C22 H8 3.4380 no .
H9 H8 2.3279 no .
H9 H10 2.2896 no .
H6A H8 2.7042 no .
H6A H12 3.2897 no .
H6A H13 2.6880 no .
H6B H8 3.5751 no .
H6B H12 2.3169 no .
H6B H13 2.9818 no .
H8 H22A 2.8283 no .
H8 H22B 3.3539 no .
H10 H11 2.2737 no .
H11 H12 2.3110 no .
H13 H19 2.2964 no .
H15 H16 2.3003 no .
H16 H18A 3.0397 no .
H16 H18B 3.4685 no .
H16 H18C 2.4140 no .
H18A H19 3.0029 no .
H18B H19 2.4478 no .
H18C H19 3.4996 no .
H21 H22A 2.8259 no .
H21 H22B 2.4151 no .
H21 H22C 2.3836 no .
Cl3 H10 3.4181 no 7_566
Cl3 H11 3.1098 no 7_566
Cl3 H13 3.2984 no 1_565
Cl3 H18C 3.3156 no 3_566
Cl3 H22A 3.3476 no 4_565
Cl3 H22C 3.2052 no 4_565
S2 H19 3.4893 no 4_554
O1 H9 2.8147 no 6_545
O1 H10 2.9929 no 6_545
O1 H18B 3.4817 no 4_554
O1 H19 2.8553 no 4_554
O1 H21 2.6684 no 1_545
O4 H15 2.8459 no 2_555
O4 H16 3.0697 no 2_555
O4 H18B 3.3657 no 4_554
O4 H19 3.2345 no 4_554
C8 H22B 3.2479 no 6_545
C9 H8 3.0725 no 6_555
C9 H22B 2.9648 no 6_545
C10 H8 3.0800 no 6_555
C10 H13 3.0598 no 7_556
C10 H19 3.4416 no 7_556
C10 H22B 3.5657 no 6_545
C11 H6A 2.9553 no 7_556
C11 H11 3.3635 no 7_566
C11 H12 3.2917 no 7_566
C11 H13 3.1149 no 7_556
C12 H6A 2.9844 no 7_556
C12 H11 3.1241 no 7_566
C13 H10 3.4020 no 7_556
C13 H18B 3.5871 no 3_556
C13 H18C 3.2022 no 3_556
C13 H22C 3.1641 no 4_565
C14 H18B 3.3822 no 3_556
C14 H18C 3.5466 no 3_556
C14 H22C 3.5136 no 4_565
C15 H16 3.5865 no 3_566
C15 H18B 3.2181 no 3_556
C16 H16 3.1742 no 3_566
C16 H18B 3.3004 no 3_556
C16 H22C 3.4554 no 4_565
C17 H18B 3.5715 no 3_556
C17 H22C 3.0661 no 4_565
C18 H18A 3.1154 no 2_556
C18 H18B 3.3095 no 2_556
C18 H18C 3.4429 no 2_556
C18 H21 3.5760 no 4_565
C19 H10 3.3974 no 7_556
C19 H18C 3.2971 no 3_556
C19 H21 3.5629 no 4_565
C19 H22C 2.9188 no 4_565
C21 H9 3.4115 no 6_555
C21 H18A 3.2586 no 4_564
C22 H9 3.5530 no 6_555
C22 H6B 3.1378 no 4_564
H9 O1 2.8147 no 6_555
H9 C21 3.4115 no 6_545
H9 C22 3.5530 no 6_545
H9 H6A 3.1550 no 6_555
H9 H8 3.0138 no 6_555
H9 H11 3.5869 no 4_564
H9 H12 3.5088 no 4_564
H9 H21 3.0054 no 6_545
H9 H22B 2.8916 no 6_545
H6A C11 2.9553 no 7_556
H6A C12 2.9844 no 7_556
H6A H9 3.1550 no 6_545
H6A H11 2.9918 no 7_556
H6A H12 3.0470 no 7_556
H6B C22 3.1378 no 4_565
H6B H22A 3.3872 no 4_565
H6B H22B 2.6862 no 4_565
H6B H22C 2.8703 no 4_565
H8 C9 3.0725 no 6_545
H8 C10 3.0800 no 6_545
H8 H9 3.0138 no 6_545
H8 H10 3.0152 no 6_545
H8 H22B 3.3633 no 6_545
H10 Cl3 3.4181 no 7_566
H10 O1 2.9929 no 6_555
H10 C13 3.4020 no 7_556
H10 C19 3.3974 no 7_556
H10 H8 3.0152 no 6_555
H10 H13 2.8070 no 7_556
H10 H19 2.7879 no 7_556
H10 H22A 3.0026 no 6_555
H11 Cl3 3.1098 no 7_566
H11 C11 3.3635 no 7_566
H11 C12 3.1241 no 7_566
H11 H9 3.5869 no 4_565
H11 H6A 2.9918 no 7_556
H11 H11 3.3511 no 7_566
H11 H12 2.9369 no 7_566
H11 H13 2.8888 no 7_556
H11 H21 3.5632 no 7_566
H12 C11 3.2917 no 7_566
H12 H9 3.5088 no 4_565
H12 H6A 3.0470 no 7_556
H12 H11 2.9369 no 7_566
H12 H22A 3.4735 no 4_565
H12 H22B 3.1114 no 4_565
H13 Cl3 3.2984 no 1_545
H13 C10 3.0598 no 7_556
H13 C11 3.1149 no 7_556
H13 H10 2.8070 no 7_556
H13 H11 2.8888 no 7_556
H13 H18C 3.4199 no 3_556
H13 H21 3.5746 no 1_545
H13 H22C 3.5874 no 4_565
H15 O4 2.8459 no 2_555
H15 H15 2.8773 no 2_555
H15 H16 3.4798 no 3_566
H15 H18A 3.5103 no 3_566
H15 H18B 3.5593 no 3_556
H16 O4 3.0697 no 2_555
H16 C15 3.5865 no 3_566
H16 C16 3.1742 no 3_566
H16 H15 3.4798 no 3_566
H16 H16 2.7242 no 3_566
H16 H19 3.5239 no 3_556
H18A C18 3.1154 no 2_556
H18A C21 3.2586 no 4_565
H18A H15 3.5103 no 3_566
H18A H18A 2.7616 no 2_556
H18A H18B 3.1870 no 2_556
H18A H18C 2.8868 no 2_556
H18A H21 2.9294 no 4_565
H18A H22C 3.3104 no 4_565
H18B O1 3.4817 no 4_555
H18B O4 3.3657 no 4_555
H18B C13 3.5871 no 3_556
H18B C14 3.3822 no 3_556
H18B C15 3.2181 no 3_556
H18B C16 3.3004 no 3_556
H18B C17 3.5715 no 3_556
H18B C18 3.3095 no 2_556
H18B H15 3.5593 no 3_556
H18B H18A 3.1870 no 2_556
H18B H18B 2.9080 no 2_556
H18B H18C 3.2917 no 2_556
H18C Cl3 3.3156 no 3_566
H18C C13 3.2022 no 3_556
H18C C14 3.5466 no 3_556
H18C C18 3.4429 no 2_556
H18C C19 3.2971 no 3_556
H18C H13 3.4199 no 3_556
H18C H18A 2.8868 no 2_556
H18C H18B 3.2917 no 2_556
H18C H19 3.5657 no 3_556
H19 S2 3.4893 no 4_555
H19 O1 2.8553 no 4_555
H19 O4 3.2345 no 4_555
H19 C10 3.4416 no 7_556
H19 H10 2.7879 no 7_556
H19 H16 3.5239 no 3_556
H19 H18C 3.5657 no 3_556
H19 H21 3.2424 no 4_565
H19 H22C 3.2194 no 4_565
H21 O1 2.6684 no 1_565
H21 C18 3.5760 no 4_564
H21 C19 3.5629 no 4_564
H21 H9 3.0054 no 6_555
H21 H11 3.5632 no 7_566
H21 H13 3.5746 no 1_565
H21 H18A 2.9294 no 4_564
H21 H19 3.2424 no 4_564
H22A Cl3 3.3476 no 4_564
H22A H6B 3.3872 no 4_564
H22A H10 3.0026 no 6_545
H22A H12 3.4735 no 4_564
H22B C8 3.2479 no 6_555
H22B C9 2.9648 no 6_555
H22B C10 3.5657 no 6_555
H22B H9 2.8916 no 6_555
H22B H6B 2.6862 no 4_564
H22B H8 3.3633 no 6_555
H22B H12 3.1114 no 4_564
H22C Cl3 3.2052 no 4_564
H22C C13 3.1641 no 4_564
H22C C14 3.5136 no 4_564
H22C C16 3.4554 no 4_564
H22C C17 3.0661 no 4_564
H22C C19 2.9188 no 4_564
H22C H6B 2.8703 no 4_564
H22C H13 3.5874 no 4_564
H22C H18A 3.3104 no 4_564
H22C H19 3.2194 no 4_564

loop_
_geom_torsion_atom_site_label_1
_geom_torsion_atom_site_label_2
_geom_torsion_atom_site_label_3
_geom_torsion_atom_site_label_4
_geom_torsion
_geom_torsion_publ_flag
O1 S2 N5 C6 -48.01(14) no
O1 S2 N5 C20 164.14(12) no
O1 S2 C14 C13 30.20(16) no
O1 S2 C14 C15 -151.80(13) no
O4 S2 N5 C6 -176.57(11) no
O4 S2 N5 C20 35.58(14) no
O4 S2 C14 C13 162.60(13) no
O4 S2 C14 C15 -19.40(17) no
N5 S2 C14 C13 -82.45(14) no
N5 S2 C14 C15 95.55(13) no
C14 S2 N5 C6 66.50(13) no
C14 S2 N5 C20 -81.35(12) no
S2 N5 C6 C7 152.01(12) no
S2 N5 C20 Cl3 90.63(14) no
S2 N5 C20 C21 -90.99(19) no
C6 N5 C20 Cl3 -57.3(2) no
C6 N5 C20 C21 121.10(18) no
C20 N5 C6 C7 -59.9(3) no
N5 C6 C7 C8 -61.5(3) no
N5 C6 C7 C12 119.93(18) no
C6 C7 C8 C9 -179.19(17) no
C6 C7 C12 C11 179.08(17) no
C8 C7 C12 C11 0.5(3) no
C12 C7 C8 C9 -0.6(3) no
C7 C8 C9 C10 -0.2(4) no
C8 C9 C10 C11 1.1(4) no
C9 C10 C11 C12 -1.2(4) no
C10 C11 C12 C7 0.4(4) no
C14 C13 C19 C17 0.0(3) no
C19 C13 C14 S2 175.72(16) no
C19 C13 C14 C15 -2.3(3) no
S2 C14 C15 C16 -176.12(13) no
C13 C14 C15 C16 1.9(3) no
C14 C15 C16 C17 0.8(4) no
C15 C16 C17 C18 176.92(19) no
C15 C16 C17 C19 -3.0(4) no
C16 C17 C19 C13 2.6(4) no
C18 C17 C19 C13 -177.3(2) no
Cl3 C20 C21 C22 -179.89(14) no
N5 C20 C21 C22 1.8(4) no
